data_4333432
loop_
_publ_author_name
'Stagni, Stefano'
'Orselli, Enrico'
'Palazzi, Antonio'
'De Cola, Luisa'
'Zacchini, Stefano'
'Femoni, Cristina'
'Marcaccio, Massimo'
'Paolucci, Francesco'
'Zanarini, Simone'

_publ_section_title
;
 Polypyridyl ruthenium(II) complexes with tetrazolate-based chelating
 ligands. Synthesis, reactivity, and electrochemical and photophysical
 properties.
;
_journal_issue 22
_journal_name_full 'Inorganic chemistry'
_journal_page_first 9126
_journal_page_last 9138
_journal_paper_doi 10.1021/ic7011556
_journal_volume 46
_journal_year 2007
_chemical_formula_sum 'C28 H25 F12 N11 P2 Ru'
_chemical_formula_weight 906.60
_chemical_name_systematic
; 
 ? 
;
_space_group_IT_number 2
_symmetry_cell_setting triclinic
_symmetry_space_group_name_Hall '-P 1'
_symmetry_space_group_name_H-M 'P -1'
_atom_sites_solution_hydrogens geom
_atom_sites_solution_primary direct
_atom_sites_solution_secondary difmap
_audit_creation_method SHELXL-97
_cell_angle_alpha 71.8820(10)
_cell_angle_beta 74.5710(10)
_cell_angle_gamma 71.7250(10)
_cell_formula_units_Z 2
_cell_length_a 10.6288(7)
_cell_length_b 12.8757(8)
_cell_length_c 14.5384(9)
_cell_measurement_temperature 293(2)
_cell_volume 1764.02(19)
_computing_structure_refinement 'SHELXL-97 (Sheldrick, 1997)'
_computing_structure_solution 'SHELXS-97 (Sheldrick, 1990)'
_diffrn_ambient_temperature 293(2)
_diffrn_measured_fraction_theta_full 0.998
_diffrn_measured_fraction_theta_max 0.998
_diffrn_radiation_monochromator graphite
_diffrn_radiation_source 'fine-focus sealed tube'
_diffrn_radiation_type MoK\a
_diffrn_radiation_wavelength 0.71073
_diffrn_reflns_av_R_equivalents 0.0198
_diffrn_reflns_av_sigmaI/netI 0.0220
_diffrn_reflns_limit_h_max 12
_diffrn_reflns_limit_h_min -12
_diffrn_reflns_limit_k_max 15
_diffrn_reflns_limit_k_min -15
_diffrn_reflns_limit_l_max 17
_diffrn_reflns_limit_l_min -17
_diffrn_reflns_number 16981
_diffrn_reflns_theta_full 25.03
_diffrn_reflns_theta_max 25.03
_diffrn_reflns_theta_min 1.50
_exptl_absorpt_coefficient_mu 0.638
_exptl_absorpt_correction_T_max 0.9216
_exptl_absorpt_correction_T_min 0.8776
_exptl_absorpt_correction_type empirical
_exptl_crystal_colour orange
_exptl_crystal_density_diffrn 1.707
_exptl_crystal_density_method 'not measured'
_exptl_crystal_description prism
_exptl_crystal_F_000 904
_exptl_crystal_size_max 0.21
_exptl_crystal_size_mid 0.18
_exptl_crystal_size_min 0.13
_refine_diff_density_max 1.009
_refine_diff_density_min -0.718
_refine_diff_density_rms 0.075
_refine_ls_extinction_method none
_refine_ls_goodness_of_fit_ref 1.059
_refine_ls_hydrogen_treatment constr
_refine_ls_matrix_type full
_refine_ls_number_parameters 489
_refine_ls_number_reflns 6223
_refine_ls_number_restraints 0
_refine_ls_restrained_S_all 1.059
_refine_ls_R_factor_all 0.0433
_refine_ls_R_factor_gt 0.0404
_refine_ls_shift/su_max 0.001
_refine_ls_shift/su_mean 0.000
_refine_ls_structure_factor_coef Fsqd
_refine_ls_weighting_details 'calc w=1/[\s^2^(Fo^2^)+(0.0698P)^2^+1.7734P] where P=(Fo^2^+2Fc^2^)/3'
_refine_ls_weighting_scheme calc
_refine_ls_wR_factor_gt 0.1140
_refine_ls_wR_factor_ref 0.1169
_reflns_number_gt 5765
_reflns_number_total 6223
_reflns_threshold_expression >2sigma(I)
_cod_data_source_file ic7011556sup1.cif
_cod_data_source_block p-1
_cod_depositor_comments 'Adding full bibliography for 4333432--4333433.cif.'
_cod_original_sg_symbol_H-M P-1
_cod_database_code 4333432

loop_
_symmetry_equiv_pos_as_xyz
'x, y, z'
'-x, -y, -z'

loop_
_atom_site_label
_atom_site_type_symbol
_atom_site_fract_x
_atom_site_fract_y
_atom_site_fract_z
_atom_site_U_iso_or_equiv
_atom_site_adp_type
_atom_site_occupancy
_atom_site_symmetry_multiplicity
_atom_site_calc_flag
_atom_site_refinement_flags
Ru1 Ru 0.78980(2) 0.694344(19) 0.722510(18) 0.03569(11) Uani 1 1 d .
N1 N 0.6652(3) 0.6855(2) 0.6389(2) 0.0405(6) Uani 1 1 d .
C1 C 0.6946(4) 0.6955(3) 0.5412(3) 0.0507(8) Uani 1 1 d .
H1 H 0.7737 0.7157 0.5053 0.061 Uiso 1 1 calc R
C2 C 0.6125(4) 0.6772(4) 0.4922(3) 0.0603(10) Uani 1 1 d .
H2 H 0.6349 0.6858 0.4244 0.072 Uiso 1 1 calc R
C3 C 0.4981(4) 0.6462(4) 0.5447(3) 0.0672(11) Uani 1 1 d .
H3 H 0.4425 0.6316 0.5131 0.081 Uiso 1 1 calc R
C4 C 0.4641(4) 0.6364(4) 0.6451(3) 0.0595(10) Uani 1 1 d .
H4 H 0.3856 0.6156 0.6815 0.071 Uiso 1 1 calc R
C5 C 0.5489(3) 0.6580(3) 0.6906(3) 0.0425(7) Uani 1 1 d .
C6 C 0.5215(3) 0.6540(3) 0.7964(3) 0.0418(7) Uani 1 1 d .
C7 C 0.4022(4) 0.6412(4) 0.8593(3) 0.0567(9) Uani 1 1 d .
H7 H 0.3329 0.6334 0.8362 0.068 Uiso 1 1 calc R
C8 C 0.3861(4) 0.6401(4) 0.9568(3) 0.0606(10) Uani 1 1 d .
H8 H 0.3070 0.6291 1.0005 0.073 Uiso 1 1 calc R
C9 C 0.4870(4) 0.6552(3) 0.9889(3) 0.0559(9) Uani 1 1 d .
H9 H 0.4770 0.6562 1.0542 0.067 Uiso 1 1 calc R
C10 C 0.6034(4) 0.6691(3) 0.9233(3) 0.0478(8) Uani 1 1 d .
H10 H 0.6724 0.6785 0.9455 0.057 Uiso 1 1 calc R
N2 N 0.6218(3) 0.6696(2) 0.8282(2) 0.0392(6) Uani 1 1 d .
N3 N 0.7209(3) 0.8644(2) 0.7129(2) 0.0425(6) Uani 1 1 d .
C11 C 0.6301(4) 0.9372(3) 0.6589(3) 0.0545(9) Uani 1 1 d .
H11 H 0.5963 0.9105 0.6205 0.065 Uiso 1 1 calc R
C12 C 0.5854(4) 1.0498(3) 0.6582(3) 0.0666(11) Uani 1 1 d .
H12 H 0.5217 1.0978 0.6205 0.080 Uiso 1 1 calc R
C13 C 0.6358(5) 1.0906(3) 0.7139(4) 0.0693(12) Uani 1 1 d .
H13 H 0.6071 1.1665 0.7143 0.083 Uiso 1 1 calc R
C14 C 0.7296(4) 1.0170(3) 0.7689(3) 0.0611(10) Uani 1 1 d .
H14 H 0.7655 1.0433 0.8064 0.073 Uiso 1 1 calc R
C15 C 0.7706(3) 0.9036(3) 0.7686(3) 0.0464(8) Uani 1 1 d .
C16 C 0.8681(3) 0.8181(3) 0.8263(3) 0.0434(7) Uani 1 1 d .
C17 C 0.9294(4) 0.8403(4) 0.8886(3) 0.0583(10) Uani 1 1 d .
H17 H 0.9111 0.9135 0.8950 0.070 Uiso 1 1 calc R
C18 C 1.0168(4) 0.7546(4) 0.9407(3) 0.0613(10) Uani 1 1 d .
H18 H 1.0575 0.7687 0.9833 0.074 Uiso 1 1 calc R
C19 C 1.0437(4) 0.6471(4) 0.9294(3) 0.0543(9) Uani 1 1 d .
H19 H 1.1029 0.5875 0.9640 0.065 Uiso 1 1 calc R
C20 C 0.9814(3) 0.6292(3) 0.8657(3) 0.0467(8) Uani 1 1 d .
H20 H 1.0009 0.5568 0.8573 0.056 Uiso 1 1 calc R
N4 N 0.8938(3) 0.7126(2) 0.8156(2) 0.0395(6) Uani 1 1 d .
N5 N 0.9563(3) 0.7056(2) 0.6098(2) 0.0404(6) Uani 1 1 d .
C21 C 0.9978(4) 0.7982(3) 0.5564(3) 0.0524(9) Uani 1 1 d .
H21 H 0.9499 0.8676 0.5698 0.063 Uiso 1 1 calc R
C22 C 1.1097(4) 0.7932(4) 0.4823(3) 0.0608(10) Uani 1 1 d .
H22 H 1.1336 0.8601 0.4464 0.073 Uiso 1 1 calc R
N23 N 1.1851(3) 0.6977(3) 0.4595(3) 0.0634(9) Uani 1 1 d .
C24 C 1.1448(4) 0.6050(3) 0.5134(3) 0.0549(9) Uani 1 1 d .
H24 H 1.1947 0.5358 0.5005 0.066 Uiso 1 1 calc R
C25 C 1.0327(3) 0.6075(3) 0.5872(2) 0.0409(7) Uani 1 1 d .
C26 C 0.9855(3) 0.5099(3) 0.6497(2) 0.0408(7) Uani 1 1 d .
N6 N 0.8799(3) 0.5271(2) 0.7243(2) 0.0397(6) Uani 1 1 d .
N7 N 0.8583(3) 0.4266(2) 0.7736(2) 0.0499(7) Uani 1 1 d .
N8 N 0.9504(3) 0.3560(3) 0.7256(2) 0.0547(8) Uani 1 1 d .
C27 C 0.9658(6) 0.2348(4) 0.7580(4) 0.0806(14) Uani 1 1 d .
H27A H 0.8955 0.2181 0.8132 0.121 Uiso 1 1 calc R
H27B H 1.0520 0.1983 0.7771 0.121 Uiso 1 1 calc R
H27C H 0.9599 0.2078 0.7051 0.121 Uiso 1 1 calc R
N9 N 1.0317(3) 0.4025(2) 0.6479(2) 0.0502(7) Uani 1 1 d .
P1 P 0.70438(12) 0.65135(10) 0.18696(8) 0.0600(3) Uani 1 1 d .
F1 F 0.6863(4) 0.7401(3) 0.2474(2) 0.0999(10) Uani 1 1 d .
F2 F 0.6752(4) 0.7506(3) 0.0932(2) 0.1090(12) Uani 1 1 d .
F3 F 0.8617(3) 0.6453(3) 0.1572(2) 0.0966(9) Uani 1 1 d .
F4 F 0.7265(4) 0.5643(3) 0.1246(3) 0.1100(12) Uani 1 1 d .
F5 F 0.7368(4) 0.5508(3) 0.2803(3) 0.1021(10) Uani 1 1 d .
F6 F 0.8144(4) 0.1706(3) 0.3097(3) 0.1065(11) Uani 1 1 d .
P2 P 0.79327(13) 0.04684(11) 0.34775(10) 0.0702(3) Uani 1 1 d .
F7 F 0.5511(3) 0.6545(4) 0.2168(3) 0.1264(14) Uani 1 1 d .
F8 F 0.7924(10) 0.0473(6) 0.4503(4) 0.241(4) Uani 1 1 d .
F9 F 0.7774(5) -0.0767(3) 0.3849(4) 0.1454(17) Uani 1 1 d .
F10 F 0.6474(5) 0.0890(5) 0.3568(10) 0.305(6) Uani 1 1 d .
F11 F 0.9470(5) 0.0030(4) 0.3340(6) 0.216(4) Uani 1 1 d .
F12 F 0.8242(13) 0.0386(7) 0.2434(4) 0.264(5) Uani 1 1 d .
N30 N 0.8044(8) 0.0994(5) -0.0290(5) 0.138(3) Uani 1 1 d .
C31 C 0.6303(10) 0.0199(7) 0.1079(6) 0.147(3) Uani 1 1 d .
H31A H 0.5651 0.0799 0.1335 0.221 Uiso 1 1 calc R
H31B H 0.6748 -0.0335 0.1595 0.221 Uiso 1 1 calc R
H31C H 0.5857 -0.0173 0.0833 0.221 Uiso 1 1 calc R
C32 C 0.7268(7) 0.0648(5) 0.0306(5) 0.0969(18) Uani 1 1 d .

loop_
_atom_site_aniso_label
_atom_site_aniso_U_11
_atom_site_aniso_U_22
_atom_site_aniso_U_33
_atom_site_aniso_U_23
_atom_site_aniso_U_13
_atom_site_aniso_U_12
Ru1 0.03185(16) 0.03254(16) 0.04154(17) -0.00932(11) -0.00651(11) -0.00673(10)
N1 0.0402(14) 0.0373(14) 0.0430(15) -0.0117(11) -0.0103(12) -0.0048(11)
C1 0.050(2) 0.052(2) 0.0453(19) -0.0117(16) -0.0125(16) -0.0039(16)
C2 0.063(2) 0.065(2) 0.053(2) -0.0236(19) -0.0209(19) 0.002(2)
C3 0.060(3) 0.082(3) 0.072(3) -0.033(2) -0.029(2) -0.009(2)
C4 0.048(2) 0.071(3) 0.069(3) -0.024(2) -0.0165(18) -0.0154(19)
C5 0.0377(17) 0.0384(16) 0.0515(19) -0.0129(14) -0.0139(14) -0.0035(13)
C6 0.0357(16) 0.0389(17) 0.0507(19) -0.0124(14) -0.0086(14) -0.0077(13)
C7 0.0415(19) 0.070(3) 0.062(2) -0.0150(19) -0.0095(17) -0.0212(18)
C8 0.041(2) 0.074(3) 0.060(2) -0.015(2) 0.0025(17) -0.0181(19)
C9 0.051(2) 0.064(2) 0.047(2) -0.0133(17) -0.0019(16) -0.0133(18)
C10 0.0434(18) 0.053(2) 0.0475(19) -0.0133(16) -0.0089(15) -0.0122(16)
N2 0.0352(13) 0.0369(14) 0.0449(15) -0.0094(11) -0.0078(11) -0.0087(11)
N3 0.0361(14) 0.0371(14) 0.0480(15) -0.0101(12) -0.0023(12) -0.0055(11)
C11 0.050(2) 0.0447(19) 0.060(2) -0.0088(17) -0.0085(17) -0.0048(16)
C12 0.058(2) 0.043(2) 0.075(3) -0.0041(19) -0.008(2) 0.0053(18)
C13 0.067(3) 0.036(2) 0.087(3) -0.015(2) 0.004(2) -0.0052(19)
C14 0.062(2) 0.042(2) 0.077(3) -0.0227(19) 0.002(2) -0.0147(18)
C15 0.0411(18) 0.0408(18) 0.054(2) -0.0159(15) 0.0036(15) -0.0124(14)
C16 0.0371(16) 0.0428(18) 0.0511(19) -0.0172(15) 0.0011(14) -0.0138(14)
C17 0.055(2) 0.062(2) 0.070(3) -0.032(2) -0.0023(19) -0.0226(19)
C18 0.055(2) 0.080(3) 0.064(2) -0.028(2) -0.0164(19) -0.022(2)
C19 0.0437(19) 0.066(2) 0.055(2) -0.0147(18) -0.0145(16) -0.0130(17)
C20 0.0386(17) 0.0446(18) 0.056(2) -0.0125(16) -0.0101(15) -0.0085(14)
N4 0.0337(13) 0.0407(14) 0.0456(15) -0.0129(12) -0.0043(11) -0.0119(11)
N5 0.0341(13) 0.0400(14) 0.0457(15) -0.0090(12) -0.0080(11) -0.0088(11)
C21 0.051(2) 0.0397(18) 0.060(2) -0.0095(16) -0.0008(17) -0.0140(16)
C22 0.053(2) 0.055(2) 0.065(2) -0.0045(19) 0.0004(18) -0.0217(19)
N23 0.0498(19) 0.067(2) 0.064(2) -0.0143(17) 0.0056(15) -0.0177(17)
C24 0.0434(19) 0.056(2) 0.059(2) -0.0194(18) -0.0031(17) -0.0054(17)
C25 0.0360(16) 0.0425(17) 0.0461(18) -0.0131(14) -0.0122(13) -0.0066(13)
C26 0.0389(17) 0.0390(17) 0.0467(18) -0.0138(14) -0.0114(14) -0.0068(13)
N6 0.0410(15) 0.0366(14) 0.0439(15) -0.0094(11) -0.0110(12) -0.0112(11)
N7 0.0566(18) 0.0397(15) 0.0556(18) -0.0111(13) -0.0118(14) -0.0146(14)
N8 0.067(2) 0.0417(16) 0.0582(19) -0.0141(14) -0.0126(16) -0.0143(15)
C27 0.110(4) 0.039(2) 0.089(3) -0.017(2) -0.011(3) -0.020(2)
N9 0.0527(17) 0.0429(16) 0.0561(18) -0.0175(14) -0.0087(14) -0.0097(14)
P1 0.0633(6) 0.0590(6) 0.0597(6) -0.0194(5) -0.0201(5) -0.0062(5)
F1 0.141(3) 0.089(2) 0.0782(19) -0.0401(16) -0.0299(19) -0.0128(19)
F2 0.176(4) 0.0736(19) 0.082(2) -0.0062(15) -0.065(2) -0.016(2)
F3 0.0769(19) 0.129(3) 0.093(2) -0.0329(19) -0.0112(16) -0.0377(18)
F4 0.125(3) 0.084(2) 0.149(3) -0.065(2) -0.071(2) 0.0086(19)
F5 0.121(3) 0.081(2) 0.103(2) 0.0182(17) -0.055(2) -0.0369(19)
F6 0.105(2) 0.0613(17) 0.138(3) -0.0124(18) -0.017(2) -0.0166(16)
P2 0.0705(7) 0.0622(7) 0.0734(7) -0.0139(6) -0.0113(6) -0.0155(6)
F7 0.068(2) 0.167(4) 0.137(3) -0.035(3) -0.019(2) -0.024(2)
F8 0.460(13) 0.247(7) 0.088(3) -0.038(4) 0.007(5) -0.240(8)
F9 0.160(4) 0.080(2) 0.184(4) -0.027(3) 0.017(3) -0.061(3)
F10 0.073(3) 0.115(4) 0.70(2) -0.054(7) -0.111(6) -0.005(3)
F11 0.100(3) 0.097(3) 0.356(10) 0.007(4) 0.020(4) -0.011(2)
F12 0.516(16) 0.245(8) 0.110(4) -0.035(4) -0.038(6) -0.231(10)
N30 0.184(7) 0.120(5) 0.107(4) -0.050(4) 0.043(4) -0.072(5)
C31 0.188(9) 0.132(7) 0.125(6) -0.027(5) 0.027(6) -0.096(7)
C32 0.131(5) 0.073(3) 0.088(4) -0.037(3) 0.009(4) -0.036(3)

loop_
_atom_type_symbol
_atom_type_description
_atom_type_scat_dispersion_real
_atom_type_scat_dispersion_imag
_atom_type_scat_source
C C 0.0033 0.0016 'International Tables Vol C Tables 4.2.6.8 and 6.1.1.4'
H H 0.0000 0.0000 'International Tables Vol C Tables 4.2.6.8 and 6.1.1.4'
N N 0.0061 0.0033 'International Tables Vol C Tables 4.2.6.8 and 6.1.1.4'
F F 0.0171 0.0103 'International Tables Vol C Tables 4.2.6.8 and 6.1.1.4'
P P 0.1023 0.0942 'International Tables Vol C Tables 4.2.6.8 and 6.1.1.4'
Ru Ru -1.2594 0.8363 'International Tables Vol C Tables 4.2.6.8 and 6.1.1.4'

loop_
_geom_angle_atom_site_label_1
_geom_angle_atom_site_label_2
_geom_angle_atom_site_label_3
_geom_angle
N3 Ru1 N6 173.53(10)
N3 Ru1 N2 89.06(11)
N6 Ru1 N2 97.13(11)
N3 Ru1 N4 78.76(11)
N6 Ru1 N4 98.65(10)
N2 Ru1 N4 95.73(10)
N3 Ru1 N1 97.16(11)
N6 Ru1 N1 85.96(10)
N2 Ru1 N1 78.75(11)
N4 Ru1 N1 173.26(10)
N3 Ru1 N5 95.88(11)
N6 Ru1 N5 78.09(11)
N2 Ru1 N5 173.53(10)
N4 Ru1 N5 89.34(10)
N1 Ru1 N5 96.45(11)
C1 N1 C5 118.5(3)
C1 N1 Ru1 126.0(2)
C5 N1 Ru1 115.3(2)
N1 C1 C2 122.6(4)
N1 C1 H1 118.7
C2 C1 H1 118.7
C3 C2 C1 118.7(4)
C3 C2 H2 120.6
C1 C2 H2 120.6
C2 C3 C4 120.2(4)
C2 C3 H3 119.9
C4 C3 H3 119.9
C3 C4 C5 118.8(4)
C3 C4 H4 120.6
C5 C4 H4 120.6
N1 C5 C4 121.2(3)
N1 C5 C6 114.9(3)
C4 C5 C6 124.0(3)
N2 C6 C7 121.0(3)
N2 C6 C5 114.9(3)
C7 C6 C5 124.1(3)
C6 C7 C8 119.5(3)
C6 C7 H7 120.2
C8 C7 H7 120.2
C9 C8 C7 119.5(4)
C9 C8 H8 120.2
C7 C8 H8 120.2
C8 C9 C10 118.9(4)
C8 C9 H9 120.6
C10 C9 H9 120.6
N2 C10 C9 122.7(3)
N2 C10 H10 118.7
C9 C10 H10 118.7
C10 N2 C6 118.4(3)
C10 N2 Ru1 125.9(2)
C6 N2 Ru1 115.7(2)
C11 N3 C15 118.6(3)
C11 N3 Ru1 125.7(3)
C15 N3 Ru1 115.6(2)
N3 C11 C12 122.6(4)
N3 C11 H11 118.7
C12 C11 H11 118.7
C11 C12 C13 119.2(4)
C11 C12 H12 120.4
C13 C12 H12 120.4
C12 C13 C14 118.7(4)
C12 C13 H13 120.6
C14 C13 H13 120.6
C13 C14 C15 120.2(4)
C13 C14 H14 119.9
C15 C14 H14 119.9
N3 C15 C14 120.6(4)
N3 C15 C16 115.2(3)
C14 C15 C16 124.2(4)
N4 C16 C17 121.0(3)
N4 C16 C15 114.7(3)
C17 C16 C15 124.3(3)
C18 C17 C16 120.0(4)
C18 C17 H17 120.0
C16 C17 H17 120.0
C17 C18 C19 119.1(4)
C17 C18 H18 120.4
C19 C18 H18 120.4
C18 C19 C20 118.9(4)
C18 C19 H19 120.5
C20 C19 H19 120.5
N4 C20 C19 122.4(3)
N4 C20 H20 118.8
C19 C20 H20 118.8
C20 N4 C16 118.6(3)
C20 N4 Ru1 125.6(2)
C16 N4 Ru1 115.7(2)
C21 N5 C25 115.8(3)
C21 N5 Ru1 127.9(2)
C25 N5 Ru1 116.3(2)
N5 C21 C22 121.6(3)
N5 C21 H21 119.2
C22 C21 H21 119.2
N23 C22 C21 123.2(4)
N23 C22 H22 118.4
C21 C22 H22 118.4
C22 N23 C24 115.4(3)
N23 C24 C25 122.7(4)
N23 C24 H24 118.6
C25 C24 H24 118.6
N5 C25 C24 121.4(3)
N5 C25 C26 113.2(3)
C24 C25 C26 125.4(3)
N9 C26 N6 112.5(3)
N9 C26 C25 130.2(3)
N6 C26 C25 117.3(3)
N7 N6 C26 106.9(3)
N7 N6 Ru1 138.3(2)
C26 N6 Ru1 114.5(2)
N8 N7 N6 104.1(3)
N7 N8 N9 115.7(3)
N7 N8 C27 122.3(4)
N9 N8 C27 122.0(4)
N8 C27 H27A 109.5
N8 C27 H27B 109.5
H27A C27 H27B 109.5
N8 C27 H27C 109.5
H27A C27 H27C 109.5
H27B C27 H27C 109.5
C26 N9 N8 100.8(3)
F7 P1 F2 89.5(2)
F7 P1 F4 89.7(2)
F2 P1 F4 89.10(19)
F7 P1 F1 91.9(2)
F2 P1 F1 90.10(18)
F4 P1 F1 178.2(2)
F7 P1 F5 91.5(2)
F2 P1 F5 178.9(2)
F4 P1 F5 90.5(2)
F1 P1 F5 90.29(19)
F7 P1 F3 178.8(2)
F2 P1 F3 91.4(2)
F4 P1 F3 89.5(2)
F1 P1 F3 88.8(2)
F5 P1 F3 87.54(19)
F10 P2 F8 94.0(6)
F10 P2 F12 97.5(7)
F8 P2 F12 168.5(6)
F10 P2 F11 177.8(6)
F8 P2 F11 88.1(5)
F12 P2 F11 80.3(5)
F10 P2 F9 89.7(3)
F8 P2 F9 90.0(3)
F12 P2 F9 90.4(3)
F11 P2 F9 90.6(3)
F10 P2 F6 92.1(3)
F8 P2 F6 89.9(3)
F12 P2 F6 89.3(3)
F11 P2 F6 87.6(2)
F9 P2 F6 178.2(2)
C32 C31 H31A 109.5
C32 C31 H31B 109.5
H31A C31 H31B 109.5
C32 C31 H31C 109.5
H31A C31 H31C 109.5
H31B C31 H31C 109.5
N30 C32 C31 178.6(9)

loop_
_geom_bond_atom_site_label_1
_geom_bond_atom_site_label_2
_geom_bond_distance
Ru1 N3 2.051(3)
Ru1 N6 2.059(3)
Ru1 N2 2.060(3)
Ru1 N4 2.064(3)
Ru1 N1 2.069(3)
Ru1 N5 2.076(3)
N1 C1 1.344(4)
N1 C5 1.355(4)
C1 C2 1.375(5)
C1 H1 0.9300
C2 C3 1.356(6)
C2 H2 0.9300
C3 C4 1.382(6)
C3 H3 0.9300
C4 C5 1.383(5)
C4 H4 0.9300
C5 C6 1.476(5)
C6 N2 1.358(4)
C6 C7 1.375(5)
C7 C8 1.378(6)
C7 H7 0.9300
C8 C9 1.363(6)
C8 H8 0.9300
C9 C10 1.370(5)
C9 H9 0.9300
C10 N2 1.342(4)
C10 H10 0.9300
N3 C11 1.343(5)
N3 C15 1.357(5)
C11 C12 1.374(6)
C11 H11 0.9300
C12 C13 1.375(7)
C12 H12 0.9300
C13 C14 1.375(7)
C13 H13 0.9300
C14 C15 1.387(5)
C14 H14 0.9300
C15 C16 1.470(5)
C16 N4 1.350(4)
C16 C17 1.385(5)
C17 C18 1.366(6)
C17 H17 0.9300
C18 C19 1.376(6)
C18 H18 0.9300
C19 C20 1.379(5)
C19 H19 0.9300
C20 N4 1.341(4)
C20 H20 0.9300
N5 C21 1.338(4)
N5 C25 1.354(4)
C21 C22 1.376(5)
C21 H21 0.9300
C22 N23 1.326(5)
C22 H22 0.9300
N23 C24 1.335(5)
C24 C25 1.375(5)
C24 H24 0.9300
C25 C26 1.449(5)
C26 N9 1.320(4)
C26 N6 1.353(4)
N6 N7 1.327(4)
N7 N8 1.320(4)
N8 N9 1.329(4)
N8 C27 1.452(5)
C27 H27A 0.9600
C27 H27B 0.9600
C27 H27C 0.9600
P1 F7 1.561(4)
P1 F2 1.575(3)
P1 F4 1.577(3)
P1 F1 1.585(3)
P1 F5 1.586(3)
P1 F3 1.594(3)
F6 P2 1.583(3)
P2 F10 1.458(5)
P2 F8 1.490(5)
P2 F12 1.495(6)
P2 F11 1.532(5)
P2 F9 1.560(4)
N30 C32 1.113(8)
C31 C32 1.416(9)
C31 H31A 0.9600
C31 H31B 0.9600
C31 H31C 0.9600

loop_
_geom_torsion_atom_site_label_1
_geom_torsion_atom_site_label_2
_geom_torsion_atom_site_label_3
_geom_torsion_atom_site_label_4
_geom_torsion
N3 Ru1 N1 C1 91.8(3)
N6 Ru1 N1 C1 -82.5(3)
N2 Ru1 N1 C1 179.4(3)
N4 Ru1 N1 C1 144.0(8)
N5 Ru1 N1 C1 -5.0(3)
N3 Ru1 N1 C5 -93.9(2)
N6 Ru1 N1 C5 91.8(2)
N2 Ru1 N1 C5 -6.3(2)
N4 Ru1 N1 C5 -41.6(10)
N5 Ru1 N1 C5 169.4(2)
C5 N1 C1 C2 -1.1(5)
Ru1 N1 C1 C2 173.1(3)
N1 C1 C2 C3 -0.9(6)
C1 C2 C3 C4 1.6(6)
C2 C3 C4 C5 -0.4(7)
C1 N1 C5 C4 2.4(5)
Ru1 N1 C5 C4 -172.4(3)
C1 N1 C5 C6 -177.2(3)
Ru1 N1 C5 C6 7.9(4)
C3 C4 C5 N1 -1.7(6)
C3 C4 C5 C6 177.9(4)
N1 C5 C6 N2 -5.1(4)
C4 C5 C6 N2 175.3(3)
N1 C5 C6 C7 171.9(3)
C4 C5 C6 C7 -7.7(6)
N2 C6 C7 C8 -2.3(6)
C5 C6 C7 C8 -179.1(4)
C6 C7 C8 C9 2.0(6)
C7 C8 C9 C10 -1.3(6)
C8 C9 C10 N2 0.8(6)
C9 C10 N2 C6 -1.0(5)
C9 C10 N2 Ru1 178.1(3)
C7 C6 N2 C10 1.8(5)
C5 C6 N2 C10 178.9(3)
C7 C6 N2 Ru1 -177.4(3)
C5 C6 N2 Ru1 -0.3(4)
N3 Ru1 N2 C10 -78.2(3)
N6 Ru1 N2 C10 99.9(3)
N4 Ru1 N2 C10 0.4(3)
N1 Ru1 N2 C10 -175.7(3)
N5 Ru1 N2 C10 141.9(8)
N3 Ru1 N2 C6 100.9(2)
N6 Ru1 N2 C6 -81.0(2)
N4 Ru1 N2 C6 179.5(2)
N1 Ru1 N2 C6 3.4(2)
N5 Ru1 N2 C6 -39.0(10)
N6 Ru1 N3 C11 113.9(9)
N2 Ru1 N3 C11 -83.2(3)
N4 Ru1 N3 C11 -179.2(3)
N1 Ru1 N3 C11 -4.6(3)
N5 Ru1 N3 C11 92.6(3)
N6 Ru1 N3 C15 -67.9(10)
N2 Ru1 N3 C15 95.1(2)
N4 Ru1 N3 C15 -0.9(2)
N1 Ru1 N3 C15 173.7(2)
N5 Ru1 N3 C15 -89.1(2)
C15 N3 C11 C12 -0.3(5)
Ru1 N3 C11 C12 178.0(3)
N3 C11 C12 C13 0.7(6)
C11 C12 C13 C14 -0.2(6)
C12 C13 C14 C15 -0.7(6)
C11 N3 C15 C14 -0.7(5)
Ru1 N3 C15 C14 -179.1(3)
C11 N3 C15 C16 179.3(3)
Ru1 N3 C15 C16 0.9(4)
C13 C14 C15 N3 1.2(6)
C13 C14 C15 C16 -178.8(4)
N3 C15 C16 N4 -0.1(4)
C14 C15 C16 N4 179.8(3)
N3 C15 C16 C17 -179.2(3)
C14 C15 C16 C17 0.7(6)
N4 C16 C17 C18 -0.4(6)
C15 C16 C17 C18 178.7(4)
C16 C17 C18 C19 0.8(6)
C17 C18 C19 C20 -0.1(6)
C18 C19 C20 N4 -1.1(6)
C19 C20 N4 C16 1.5(5)
C19 C20 N4 Ru1 -177.7(3)
C17 C16 N4 C20 -0.7(5)
C15 C16 N4 C20 -179.9(3)
C17 C16 N4 Ru1 178.5(3)
C15 C16 N4 Ru1 -0.7(4)
N3 Ru1 N4 C20 -180.0(3)
N6 Ru1 N4 C20 -6.0(3)
N2 Ru1 N4 C20 92.1(3)
N1 Ru1 N4 C20 126.9(8)
N5 Ru1 N4 C20 -83.8(3)
N3 Ru1 N4 C16 0.9(2)
N6 Ru1 N4 C16 174.8(2)
N2 Ru1 N4 C16 -87.0(2)
N1 Ru1 N4 C16 -52.3(9)
N5 Ru1 N4 C16 97.0(2)
N3 Ru1 N5 C21 2.4(3)
N6 Ru1 N5 C21 -175.2(3)
N2 Ru1 N5 C21 142.1(8)
N4 Ru1 N5 C21 -76.2(3)
N1 Ru1 N5 C21 100.3(3)
N3 Ru1 N5 C25 -177.6(2)
N6 Ru1 N5 C25 4.7(2)
N2 Ru1 N5 C25 -38.0(10)
N4 Ru1 N5 C25 103.7(2)
N1 Ru1 N5 C25 -79.7(2)
C25 N5 C21 C22 1.2(5)
Ru1 N5 C21 C22 -178.9(3)
N5 C21 C22 N23 -1.2(7)
C21 C22 N23 C24 0.4(7)
C22 N23 C24 C25 0.3(6)
C21 N5 C25 C24 -0.5(5)
Ru1 N5 C25 C24 179.6(3)
C21 N5 C25 C26 177.9(3)
Ru1 N5 C25 C26 -2.0(3)
N23 C24 C25 N5 -0.3(6)
N23 C24 C25 C26 -178.5(4)
N5 C25 C26 N9 178.1(3)
C24 C25 C26 N9 -3.6(6)
N5 C25 C26 N6 -4.0(4)
C24 C25 C26 N6 174.4(3)
N9 C26 N6 N7 1.0(4)
C25 C26 N6 N7 -177.3(3)
N9 C26 N6 Ru1 -173.7(2)
C25 C26 N6 Ru1 8.0(4)
N3 Ru1 N6 N7 159.4(8)
N2 Ru1 N6 N7 -3.5(3)
N4 Ru1 N6 N7 93.5(3)
N1 Ru1 N6 N7 -81.6(3)
N5 Ru1 N6 N7 -179.1(3)
N3 Ru1 N6 C26 -28.3(10)
N2 Ru1 N6 C26 168.8(2)
N4 Ru1 N6 C26 -94.2(2)
N1 Ru1 N6 C26 90.7(2)
N5 Ru1 N6 C26 -6.8(2)
C26 N6 N7 N8 -0.5(4)
Ru1 N6 N7 N8 172.1(3)
N6 N7 N8 N9 0.0(4)
N6 N7 N8 C27 177.5(4)
N6 C26 N9 N8 -0.9(4)
C25 C26 N9 N8 177.1(3)
N7 N8 N9 C26 0.6(4)
C27 N8 N9 C26 -177.0(4)
